data_7121289
loop_
_publ_author_name
'Roscales, Silvia'
'Bechmann, Nicole'
'Weiss, Daniel Holger'
'K\"ockerling, Martin'
'Pietzsch, Jens'
'Kniess, Torsten'

_publ_section_title
;
 Novel valdecoxib derivatives by ruthenium(ii)-promoted 1,3-dipolar
 cycloaddition of nitrile oxides with alkynes - synthesis and COX-2
 inhibition activity.
;
_journal_issue 3
_journal_name_full MedChemComm
_journal_page_first 534
_journal_page_last 544
_journal_paper_doi 10.1039/c7md00575j
_journal_volume 9
_journal_year 2018
_chemical_formula_moiety 'C19 H20 F N O3 S Si'
_chemical_formula_sum 'C19 H20 F N O3 S Si'
_chemical_formula_weight 389.51
_chemical_name_systematic 3-(4-fluorophenyl)-4-(4-(methylsulfonyl)phenyl)-5-(trimethylsilyl)isoxazole
_space_group_crystal_system triclinic
_space_group_IT_number 2
_space_group_name_Hall '-P 1'
_space_group_name_H-M_alt 'P -1'
_symmetry_space_group_name_Hall '-P 1'
_symmetry_space_group_name_H-M 'P -1'
_atom_sites_solution_hydrogens geom
_atom_sites_solution_primary direct
_atom_sites_solution_secondary difmap
_audit_creation_method SHELXL-2014
_audit_update_record
;
2016-06-01 deposited with the CCDC.
2018-02-13 downloaded from the CCDC.
;
_cell_angle_alpha 102.578(4)
_cell_angle_beta 92.847(4)
_cell_angle_gamma 101.855(4)
_cell_formula_units_Z 2
_cell_length_a 7.6192(5)
_cell_length_b 10.3601(7)
_cell_length_c 13.1271(9)
_cell_measurement_reflns_used 2343
_cell_measurement_temperature 123(2)
_cell_measurement_theta_max 21.78
_cell_measurement_theta_min 2.74
_cell_volume 984.91(12)
_computing_cell_refinement 'Bruker SAINT'
_computing_data_collection 'Bruker APEX2'
_computing_data_reduction 'Bruker SAINT'
_computing_molecular_graphics 'Bruker SHELXTL'
_computing_publication_material 'Bruker SHELXTL'
_computing_structure_refinement 'SHELXL-97 (Sheldrick, 2008)'
_computing_structure_solution 'SHELXS-97 (Sheldrick, 2008)'
_diffrn_ambient_temperature 123(2)
_diffrn_measured_fraction_theta_full 0.996
_diffrn_measured_fraction_theta_max 0.971
_diffrn_measurement_device_type 'Bruker APEX-II CCD'
_diffrn_measurement_method '\f and \w scans'
_diffrn_radiation_monochromator graphite
_diffrn_radiation_source 'sealed tube'
_diffrn_radiation_type MoK\a
_diffrn_radiation_wavelength 0.71073
_diffrn_reflns_av_R_equivalents 0.1030
_diffrn_reflns_av_unetI/netI 0.1359
_diffrn_reflns_Laue_measured_fraction_full 0.996
_diffrn_reflns_Laue_measured_fraction_max 0.971
_diffrn_reflns_limit_h_max 11
_diffrn_reflns_limit_h_min -11
_diffrn_reflns_limit_k_max 15
_diffrn_reflns_limit_k_min -15
_diffrn_reflns_limit_l_max 19
_diffrn_reflns_limit_l_min -19
_diffrn_reflns_number 30982
_diffrn_reflns_point_group_measured_fraction_full 0.996
_diffrn_reflns_point_group_measured_fraction_max 0.971
_diffrn_reflns_theta_full 25.000
_diffrn_reflns_theta_max 32.811
_diffrn_reflns_theta_min 2.298
_exptl_absorpt_coefficient_mu 0.249
_exptl_absorpt_correction_type multi-scan
_exptl_absorpt_process_details 'Bruker-Nonius SADABS'
_exptl_crystal_colour colourless
_exptl_crystal_density_diffrn 1.313
_exptl_crystal_description plate
_exptl_crystal_F_000 408
_exptl_crystal_size_max 0.090
_exptl_crystal_size_mid 0.070
_exptl_crystal_size_min 0.040
_exptl_transmission_factor_max 0.7464
_exptl_transmission_factor_min 0.6776
_refine_diff_density_max 0.363
_refine_diff_density_min -0.449
_refine_diff_density_rms 0.069
_refine_ls_extinction_coef 0.0069(17)
_refine_ls_extinction_expression Fc^*^=kFc[1+0.001xFc^2^\l^3^/sin(2\q)]^-1/4^
_refine_ls_extinction_method SHELXL
_refine_ls_goodness_of_fit_ref 0.947
_refine_ls_hydrogen_treatment mixed
_refine_ls_matrix_type full
_refine_ls_number_parameters 240
_refine_ls_number_reflns 7110
_refine_ls_number_restraints 0
_refine_ls_restrained_S_all 0.947
_refine_ls_R_factor_all 0.1649
_refine_ls_R_factor_gt 0.0577
_refine_ls_shift/su_max 0.001
_refine_ls_shift/su_mean 0.000
_refine_ls_structure_factor_coef Fsqd
_refine_ls_weighting_details 'w=1/[\s^2^(Fo^2^)+(0.0549P)^2^] where P=(Fo^2^+2Fc^2^)/3'
_refine_ls_weighting_scheme calc
_refine_ls_wR_factor_gt 0.1078
_refine_ls_wR_factor_ref 0.1386
_reflns_Friedel_coverage 0.000
_reflns_number_gt 3253
_reflns_number_total 7110
_reflns_threshold_expression 'I > 2\s(I)'
_cod_data_source_file c7md00575j2.cif
_cod_data_source_block SR116F1-16
_cod_depositor_comments 'Adding full bibliography for 7121289--7121290.cif.'
_cod_original_cell_volume 984.9(1)
_cod_database_code 7121289
_shelx_space_group_comment
;
The symmetry employed for this shelxl refinement is uniquely defined
by the following loop, which should always be used as a source of
symmetry information in preference to the above space-group names.
They are only intended as comments.
;
_shelx_estimated_absorpt_t_min 0.978
_shelx_estimated_absorpt_t_max 0.990
_shelxl_version_number 2014-1

loop_
_space_group_symop_operation_xyz
'x, y, z'
'-x, -y, -z'

loop_
_atom_site_label
_atom_site_type_symbol
_atom_site_fract_x
_atom_site_fract_y
_atom_site_fract_z
_atom_site_U_iso_or_equiv
_atom_site_adp_type
_atom_site_occupancy
_atom_site_site_symmetry_order
_atom_site_calc_flag
_atom_site_refinement_flags_posn
_atom_site_refinement_flags_adp
O1 O 0.2692(2) -0.12899(15) 0.64698(12) 0.0323(4) Uani 1 1 d . .
N1 N 0.3064(2) -0.03797(19) 0.58182(15) 0.0309(4) Uani 1 1 d . .
C1 C 0.2084(3) 0.0525(2) 0.61123(17) 0.0264(5) Uani 1 1 d . .
C2 C 0.1025(3) 0.0219(2) 0.69358(17) 0.0252(5) Uani 1 1 d . .
C3 C 0.1457(3) -0.0921(2) 0.71396(18) 0.0300(5) Uani 1 1 d . .
C4 C 0.2210(3) 0.1659(2) 0.55863(17) 0.0262(5) Uani 1 1 d . .
C5 C 0.3790(3) 0.2106(2) 0.51410(18) 0.0313(5) Uani 1 1 d . .
H5 H 0.4788 0.1699 0.5201 0.038 Uiso 1 1 calc R U
C6 C 0.3902(3) 0.3139(2) 0.46125(19) 0.0350(6) Uani 1 1 d . .
H6 H 0.4960 0.3434 0.4297 0.042 Uiso 1 1 calc R U
C7 C 0.2451(3) 0.3726(2) 0.45550(19) 0.0349(6) Uani 1 1 d . .
C8 C 0.0893(3) 0.3328(2) 0.49900(19) 0.0347(6) Uani 1 1 d . .
H8 H -0.0087 0.3754 0.4935 0.042 Uiso 1 1 calc R U
C9 C 0.0776(3) 0.2293(2) 0.55100(18) 0.0293(5) Uani 1 1 d . .
H9 H -0.0294 0.2009 0.5819 0.035 Uiso 1 1 calc R U
F1 F 0.2561(2) 0.47434(14) 0.40381(12) 0.0495(4) Uani 1 1 d . .
C10 C -0.0204(3) 0.1016(2) 0.74839(17) 0.0248(5) Uani 1 1 d . .
C11 C -0.2065(3) 0.0590(2) 0.72631(18) 0.0292(5) Uani 1 1 d . .
H11 H -0.2569 -0.0243 0.6774 0.035 Uiso 1 1 calc R U
C12 C -0.3187(3) 0.1373(2) 0.77532(17) 0.0296(5) Uani 1 1 d . .
H12 H -0.4457 0.1074 0.7609 0.036 Uiso 1 1 calc R U
C13 C -0.2450(3) 0.2589(2) 0.84514(16) 0.0236(5) Uani 1 1 d . .
C14 C -0.0604(3) 0.3033(2) 0.86868(17) 0.0264(5) Uani 1 1 d . .
H14 H -0.0107 0.3873 0.9170 0.032 Uiso 1 1 calc R U
C15 C 0.0511(3) 0.2228(2) 0.82041(17) 0.0275(5) Uani 1 1 d . .
H15 H 0.1780 0.2513 0.8370 0.033 Uiso 1 1 calc R U
S1 S -0.38808(7) 0.35795(6) 0.90914(4) 0.02589(15) Uani 1 1 d . .
O2 O -0.54193(19) 0.26782(16) 0.93248(13) 0.0352(4) Uani 1 1 d . .
O3 O -0.2821(2) 0.45997(16) 0.99407(13) 0.0379(4) Uani 1 1 d . .
C16 C -0.4589(3) 0.4376(3) 0.8141(2) 0.0387(6) Uani 1 1 d . .
H16A H -0.5410 0.4942 0.8435 0.058 Uiso 1 1 calc R U
H16B H -0.5214 0.3686 0.7526 0.058 Uiso 1 1 calc R U
H16C H -0.3538 0.4944 0.7934 0.058 Uiso 1 1 calc R U
Si1 Si 0.10448(10) -0.18762(7) 0.82088(5) 0.0383(2) Uani 1 1 d . .
C17 C 0.2594(5) -0.0837(3) 0.9343(2) 0.0786(11) Uani 1 1 d . .
H17A H 0.3832 -0.0903 0.9216 0.118 Uiso 1 1 calc R U
H17B H 0.2278 -0.1164 0.9971 0.118 Uiso 1 1 calc R U
H17C H 0.2498 0.0111 0.9448 0.118 Uiso 1 1 calc R U
C18 C -0.1347(4) -0.2048(3) 0.8480(2) 0.0607(9) Uani 1 1 d . .
H18A H -0.1583 -0.1146 0.8747 0.091 Uiso 1 1 calc R U
H18B H -0.1593 -0.2589 0.9004 0.091 Uiso 1 1 calc R U
H18C H -0.2129 -0.2500 0.7831 0.091 Uiso 1 1 calc R U
C19 C 0.1579(4) -0.3553(3) 0.7739(2) 0.0537(8) Uani 1 1 d . .
H19A H 0.1457 -0.4049 0.8296 0.081 Uiso 1 1 calc R U
H19B H 0.2818 -0.3431 0.7545 0.081 Uiso 1 1 calc R U
H19C H 0.0745 -0.4068 0.7125 0.081 Uiso 1 1 calc R U

loop_
_atom_site_aniso_label
_atom_site_aniso_U_11
_atom_site_aniso_U_22
_atom_site_aniso_U_33
_atom_site_aniso_U_23
_atom_site_aniso_U_13
_atom_site_aniso_U_12
O1 0.0330(9) 0.0344(9) 0.0338(9) 0.0075(8) 0.0063(7) 0.0169(7)
N1 0.0289(10) 0.0330(11) 0.0331(11) 0.0069(9) 0.0073(9) 0.0120(9)
C1 0.0207(10) 0.0288(12) 0.0276(12) 0.0014(9) 0.0015(9) 0.0063(9)
C2 0.0219(11) 0.0271(11) 0.0253(12) 0.0020(9) 0.0022(9) 0.0071(9)
C3 0.0262(12) 0.0333(13) 0.0294(13) 0.0021(10) 0.0031(10) 0.0094(10)
C4 0.0247(11) 0.0274(11) 0.0243(12) 0.0017(9) 0.0028(9) 0.0056(9)
C5 0.0256(12) 0.0329(13) 0.0315(13) 0.0012(10) 0.0040(10) 0.0042(10)
C6 0.0324(13) 0.0371(14) 0.0308(14) 0.0048(11) 0.0072(10) -0.0010(11)
C7 0.0408(14) 0.0294(13) 0.0306(13) 0.0068(10) 0.0014(11) 0.0000(11)
C8 0.0366(14) 0.0327(13) 0.0349(14) 0.0059(11) 0.0008(11) 0.0105(11)
C9 0.0255(11) 0.0319(12) 0.0298(13) 0.0048(10) 0.0040(10) 0.0070(10)
F1 0.0552(10) 0.0433(9) 0.0516(10) 0.0235(8) 0.0020(8) 0.0019(7)
C10 0.0244(11) 0.0277(11) 0.0239(12) 0.0065(9) 0.0055(9) 0.0080(9)
C11 0.0241(11) 0.0272(12) 0.0309(13) -0.0017(10) 0.0003(10) 0.0033(9)
C12 0.0177(10) 0.0366(13) 0.0300(13) 0.0022(10) -0.0007(9) 0.0023(9)
C13 0.0177(10) 0.0273(11) 0.0260(12) 0.0059(9) 0.0043(9) 0.0052(9)
C14 0.0194(10) 0.0272(11) 0.0295(12) 0.0007(9) 0.0039(9) 0.0042(9)
C15 0.0153(10) 0.0316(12) 0.0332(13) 0.0040(10) 0.0024(9) 0.0033(9)
S1 0.0185(3) 0.0322(3) 0.0271(3) 0.0044(2) 0.0032(2) 0.0084(2)
O2 0.0204(8) 0.0410(9) 0.0490(11) 0.0164(8) 0.0141(7) 0.0085(7)
O3 0.0265(8) 0.0448(10) 0.0350(10) -0.0104(8) -0.0006(7) 0.0129(7)
C16 0.0412(14) 0.0438(15) 0.0390(15) 0.0143(12) 0.0076(12) 0.0212(12)
Si1 0.0509(5) 0.0335(4) 0.0320(4) 0.0089(3) 0.0028(3) 0.0116(3)
C17 0.128(3) 0.0504(19) 0.046(2) 0.0175(16) -0.024(2) -0.004(2)
C18 0.073(2) 0.065(2) 0.060(2) 0.0339(17) 0.0345(17) 0.0253(17)
C19 0.070(2) 0.0453(16) 0.0544(19) 0.0191(14) 0.0060(16) 0.0232(15)

loop_
_atom_type_symbol
_atom_type_description
_atom_type_scat_dispersion_real
_atom_type_scat_dispersion_imag
_atom_type_scat_source
C C 0.0034 0.0017 'International Tables Vol C Tables 4.2.6.8 and 6.1.1.4'
H H 0.0000 0.0000 'International Tables Vol C Tables 4.2.6.8 and 6.1.1.4'
N N 0.0066 0.0034 'International Tables Vol C Tables 4.2.6.8 and 6.1.1.4'
O O 0.0114 0.0062 'International Tables Vol C Tables 4.2.6.8 and 6.1.1.4'
F F 0.0180 0.0106 'International Tables Vol C Tables 4.2.6.8 and 6.1.1.4'
Si Si 0.0838 0.0720 'International Tables Vol C Tables 4.2.6.8 and 6.1.1.4'
S S 0.1265 0.1256 'International Tables Vol C Tables 4.2.6.8 and 6.1.1.4'

loop_
_geom_angle_atom_site_label_1
_geom_angle_atom_site_label_2
_geom_angle_atom_site_label_3
_geom_angle
C3 O1 N1 110.04(15)
C1 N1 O1 105.34(16)
N1 C1 C2 111.43(19)
N1 C1 C4 118.82(19)
C2 C1 C4 129.76(18)
C3 C2 C1 105.22(18)
C3 C2 C10 127.62(19)
C1 C2 C10 127.09(19)
C2 C3 O1 107.96(19)
C2 C3 Si1 135.26(17)
O1 C3 Si1 115.96(15)
C9 C4 C5 118.9(2)
C9 C4 C1 121.41(19)
C5 C4 C1 119.72(19)
C6 C5 C4 120.3(2)
C6 C5 H5 119.9
C4 C5 H5 119.9
C7 C6 C5 118.6(2)
C7 C6 H6 120.7
C5 C6 H6 120.7
F1 C7 C8 118.6(2)
F1 C7 C6 118.7(2)
C8 C7 C6 122.7(2)
C7 C8 C9 118.7(2)
C7 C8 H8 120.7
C9 C8 H8 120.7
C8 C9 C4 120.8(2)
C8 C9 H9 119.6
C4 C9 H9 119.6
C15 C10 C11 119.23(19)
C15 C10 C2 119.57(19)
C11 C10 C2 121.2(2)
C12 C11 C10 120.3(2)
C12 C11 H11 119.8
C10 C11 H11 119.8
C13 C12 C11 119.64(19)
C13 C12 H12 120.2
C11 C12 H12 120.2
C12 C13 C14 121.16(19)
C12 C13 S1 119.68(15)
C14 C13 S1 119.13(17)
C13 C14 C15 118.8(2)
C13 C14 H14 120.6
C15 C14 H14 120.6
C10 C15 C14 120.83(19)
C10 C15 H15 119.6
C14 C15 H15 119.6
O2 S1 O3 118.30(10)
O2 S1 C16 108.48(11)
O3 S1 C16 108.66(12)
O2 S1 C13 108.03(10)
O3 S1 C13 108.18(9)
C16 S1 C13 104.32(11)
S1 C16 H16A 109.5
S1 C16 H16B 109.5
H16A C16 H16B 109.5
S1 C16 H16C 109.5
H16A C16 H16C 109.5
H16B C16 H16C 109.5
C17 Si1 C19 111.86(15)
C17 Si1 C18 112.04(16)
C19 Si1 C18 111.22(14)
C17 Si1 C3 104.97(13)
C19 Si1 C3 107.61(12)
C18 Si1 C3 108.80(11)
Si1 C17 H17A 109.5
Si1 C17 H17B 109.5
H17A C17 H17B 109.5
Si1 C17 H17C 109.5
H17A C17 H17C 109.5
H17B C17 H17C 109.5
Si1 C18 H18A 109.5
Si1 C18 H18B 109.5
H18A C18 H18B 109.5
Si1 C18 H18C 109.5
H18A C18 H18C 109.5
H18B C18 H18C 109.5
Si1 C19 H19A 109.5
Si1 C19 H19B 109.5
H19A C19 H19B 109.5
Si1 C19 H19C 109.5
H19A C19 H19C 109.5
H19B C19 H19C 109.5

loop_
_geom_bond_atom_site_label_1
_geom_bond_atom_site_label_2
_geom_bond_distance
O1 C3 1.374(2)
O1 N1 1.402(2)
N1 C1 1.321(3)
C1 C2 1.432(3)
C1 C4 1.476(3)
C2 C3 1.365(3)
C2 C10 1.484(3)
C3 Si1 1.889(2)
C4 C9 1.395(3)
C4 C5 1.401(3)
C5 C6 1.388(3)
C5 H5 0.9500
C6 C7 1.373(3)
C6 H6 0.9500
C7 F1 1.363(3)
C7 C8 1.369(3)
C8 C9 1.382(3)
C8 H8 0.9500
C9 H9 0.9500
C10 C15 1.385(3)
C10 C11 1.392(3)
C11 C12 1.384(3)
C11 H11 0.9500
C12 C13 1.377(3)
C12 H12 0.9500
C13 C14 1.384(3)
C13 S1 1.767(2)
C14 C15 1.390(3)
C14 H14 0.9500
C15 H15 0.9500
S1 O2 1.4319(15)
S1 O3 1.4349(17)
S1 C16 1.758(2)
C16 H16A 0.9800
C16 H16B 0.9800
C16 H16C 0.9800
Si1 C17 1.837(3)
Si1 C19 1.847(3)
Si1 C18 1.854(3)
C17 H17A 0.9800
C17 H17B 0.9800
C17 H17C 0.9800
C18 H18A 0.9800
C18 H18B 0.9800
C18 H18C 0.9800
C19 H19A 0.9800
C19 H19B 0.9800
C19 H19C 0.9800

loop_
_geom_hbond_atom_site_label_D
_geom_hbond_atom_site_label_H
_geom_hbond_atom_site_label_A
_geom_hbond_distance_DH
_geom_hbond_distance_HA
_geom_hbond_distance_DA
_geom_hbond_angle_DHA
_geom_hbond_site_symmetry_A
C14 H14 O3 0.95 2.52 3.324(3) 142.9 2_567
C16 H16A O3 0.98 2.59 3.399(3) 140.1 2_467

loop_
_geom_torsion_atom_site_label_1
_geom_torsion_atom_site_label_2
_geom_torsion_atom_site_label_3
_geom_torsion_atom_site_label_4
_geom_torsion
C3 O1 N1 C1 1.0(2)
O1 N1 C1 C2 -1.4(2)
O1 N1 C1 C4 178.50(18)
N1 C1 C2 C3 1.3(3)
C4 C1 C2 C3 -178.6(2)
N1 C1 C2 C10 178.4(2)
C4 C1 C2 C10 -1.4(4)
C1 C2 C3 O1 -0.6(2)
C10 C2 C3 O1 -177.7(2)
C1 C2 C3 Si1 168.1(2)
C10 C2 C3 Si1 -9.0(4)
N1 O1 C3 C2 -0.2(2)
N1 O1 C3 Si1 -171.38(14)
N1 C1 C4 C9 152.6(2)
C2 C1 C4 C9 -27.6(4)
N1 C1 C4 C5 -26.6(3)
C2 C1 C4 C5 153.2(2)
C9 C4 C5 C6 -1.5(3)
C1 C4 C5 C6 177.7(2)
C4 C5 C6 C7 1.3(3)
C5 C6 C7 F1 179.9(2)
C5 C6 C7 C8 -0.5(4)
F1 C7 C8 C9 179.7(2)
C6 C7 C8 C9 0.1(4)
C7 C8 C9 C4 -0.4(3)
C5 C4 C9 C8 1.1(3)
C1 C4 C9 C8 -178.2(2)
C3 C2 C10 C15 102.7(3)
C1 C2 C10 C15 -73.8(3)
C3 C2 C10 C11 -79.4(3)
C1 C2 C10 C11 104.1(3)
C15 C10 C11 C12 0.4(3)
C2 C10 C11 C12 -177.5(2)
C10 C11 C12 C13 0.9(3)
C11 C12 C13 C14 -1.1(3)
C11 C12 C13 S1 -179.13(17)
C12 C13 C14 C15 0.0(3)
S1 C13 C14 C15 178.05(16)
C11 C10 C15 C14 -1.5(3)
C2 C10 C15 C14 176.4(2)
C13 C14 C15 C10 1.3(3)
C12 C13 S1 O2 37.2(2)
C14 C13 S1 O2 -140.83(18)
C12 C13 S1 O3 166.39(17)
C14 C13 S1 O3 -11.7(2)
C12 C13 S1 C16 -78.1(2)
C14 C13 S1 C16 103.89(19)
C2 C3 Si1 C17 -74.7(3)
O1 C3 Si1 C17 93.4(2)
C2 C3 Si1 C19 166.0(2)
O1 C3 Si1 C19 -25.9(2)
C2 C3 Si1 C18 45.4(3)
O1 C3 Si1 C18 -146.53(18)
